data_4517498
loop_
_publ_author_name
'Jehanno, Coralie'
'Demarteau, Jeremy'
'Mantione, Daniele'
'Arno, Maria C.'
'Ruip\'erez, Fernando'
'Hedrick, James L.'
'Dove, Andrew P.'
'Sardon, Haritz'

_publ_section_title
;
 Synthesis of Functionalized Cyclic Carbonates through Commodity Polymer
 Upcycling
;
_journal_name_full 'ACS Macro Letters'
_journal_page_first 443
_journal_page_last 447
_journal_paper_doi 10.1021/acsmacrolett.0c00164
_journal_year 2020
_chemical_formula_moiety 'C H3 O3 S, C7 H14 N3'
_chemical_formula_sum 'C8 H17 N3 O3 S'
_chemical_formula_weight 235.30
_space_group_crystal_system monoclinic
_space_group_IT_number 14
_space_group_name_Hall '-P 2ybc'
_space_group_name_H-M_alt 'P 1 21/c 1'
_atom_sites_solution_hydrogens geom
_atom_sites_solution_primary dual
_audit_creation_date 2018-03-20
_audit_creation_method
;
Olex2 1.2
(compiled 2017.03.28 svn.r3405 for OlexSys, GUI svn.r5335)
;
_cell_angle_alpha 90
_cell_angle_beta 104.5738(13)
_cell_angle_gamma 90
_cell_formula_units_Z 4
_cell_length_a 7.83127(10)
_cell_length_b 16.36158(17)
_cell_length_c 8.81821(11)
_cell_measurement_reflns_used 10961
_cell_measurement_temperature 150(2)
_cell_measurement_theta_max 77.9560
_cell_measurement_theta_min 5.1840
_cell_volume 1093.54(2)
_computing_cell_refinement 'CrysAlisPro 1.171.39.44a (Rigaku OD, 2018)'
_computing_data_collection 'CrysAlisPro 1.171.39.44a (Rigaku OD, 2018)'
_computing_data_reduction 'CrysAlisPro 1.171.39.44a (Rigaku OD, 2018)'
_computing_molecular_graphics 'Olex2 (Dolomanov et al., 2009)'
_computing_publication_material 'Olex2 (Dolomanov et al., 2009)'
_computing_structure_refinement 'ShelXL (Sheldrick, 2015)'
_computing_structure_solution 'ShelXT (Sheldrick, 2015)'
_diffrn_ambient_environment N~2~
_diffrn_ambient_temperature 150(2)
_diffrn_detector 'CCD plate'
_diffrn_detector_area_resol_mean 5.1417
_diffrn_detector_type Ruby
_diffrn_measured_fraction_theta_full 0.997
_diffrn_measured_fraction_theta_max 0.986
_diffrn_measurement_details
;
List of Runs (angles in degrees, time in seconds):

  # Type    Start    End  Width  t~exp~   \w     \q     \k     \f   Frames
--------------------------------------------------------------------------
  1  \w   -118.00  -9.00   1.00    2.50    --  -42.09 -77.00  90.00  109
  2  \w    -83.00  38.00   1.00    2.50    --  -42.09  19.00 150.00  121
  3  \w    -34.00  75.00   1.00    2.50    --   42.09 -77.00-120.00  109
  4  \w     18.00  98.00   1.00    2.50    --   42.09-125.00 120.00   80
  5  \w     18.00 116.00   1.00    2.50    --   42.09  38.00 -90.00   98
  6  \w     32.00 109.00   1.00   10.00    --  114.00 -95.00 -60.00   77
  7  \w     38.00 116.00   1.00   10.00    --  114.00-111.00  60.00   78
  8  \w     42.00 143.00   1.00   10.00    --  114.00 -61.00 -30.00  101
  9  \w     86.00 178.00   1.00   10.00    --  114.00  30.00  60.00   92
 10  \w     88.00 178.00   1.00   10.00    --  114.00  45.00 150.00   90
 11  \w     38.00 147.00   1.00   10.00    --  114.00 -77.00-150.00  109
 12  \w     32.00 109.00   1.00   10.00    --  114.00 -95.00 150.00   77
 13  \w     38.00 142.00   1.00   10.00    --  114.00 -30.00  60.00  104
 14  \w    100.00 178.00   1.00   10.00    --  114.00 111.00-180.00   78
 15  \w     38.00 116.00   1.00   10.00    --  114.00-111.00 120.00   78
 16  \w     41.00 140.00   1.00   10.00    --  114.00 -45.00 120.00   99
 17  \w     86.00 178.00   1.00   10.00    --  114.00  30.00 -60.00   92
 18  \w   -114.00 -14.00   1.00    2.50    --  -42.09 -57.00 150.00  100
 19  \w   -114.00 -14.00   1.00    2.50    --  -42.09 -57.00 -30.00  100
 20  \w   -118.00  -9.00   1.00    2.50    --  -42.09 -77.00 -90.00  109
 21  \w     -4.00  83.00   1.00    2.50    --   42.09 -99.00-180.00   87
 22  \w    -30.00  70.00   1.00    2.50    --   42.09 -57.00 -60.00  100
 23  \w     81.00 178.00   1.00   10.00    --  114.00  77.00  90.00   97
 24  \w     85.00 135.00   1.00   10.00    --  114.00  61.00   0.00   50
;
_diffrn_measurement_device 'four-circle diffractometer'
_diffrn_measurement_device_type 'Xcalibur, Ruby, Gemini'
_diffrn_measurement_method '\w scans'
_diffrn_orient_matrix_type 'CrysAlisPro convention (1999,Acta A55,543-557)'
_diffrn_orient_matrix_UB_11 0.0788348000
_diffrn_orient_matrix_UB_12 0.0805121000
_diffrn_orient_matrix_UB_13 -0.0426338000
_diffrn_orient_matrix_UB_21 -0.1660942000
_diffrn_orient_matrix_UB_22 0.0462945000
_diffrn_orient_matrix_UB_23 0.0151757000
_diffrn_orient_matrix_UB_31 0.0865809000
_diffrn_orient_matrix_UB_32 0.0155636000
_diffrn_orient_matrix_UB_33 0.1747863000
_diffrn_radiation_monochromator graphite
_diffrn_radiation_probe x-ray
_diffrn_radiation_type CuK\a
_diffrn_radiation_wavelength 1.54184
_diffrn_reflns_av_R_equivalents 0.0307
_diffrn_reflns_av_unetI/netI 0.0145
_diffrn_reflns_Laue_measured_fraction_full 0.997
_diffrn_reflns_Laue_measured_fraction_max 0.986
_diffrn_reflns_limit_h_max 9
_diffrn_reflns_limit_h_min -9
_diffrn_reflns_limit_k_max 20
_diffrn_reflns_limit_k_min -20
_diffrn_reflns_limit_l_max 11
_diffrn_reflns_limit_l_min -9
_diffrn_reflns_number 14156
_diffrn_reflns_point_group_measured_fraction_full 0.997
_diffrn_reflns_point_group_measured_fraction_max 0.986
_diffrn_reflns_theta_full 67.684
_diffrn_reflns_theta_max 78.476
_diffrn_reflns_theta_min 5.407
_diffrn_source 'fine-focus sealed X-ray tube'
_diffrn_source_type 'Enhance (Cu) X-ray Source'
_exptl_absorpt_coefficient_mu 2.609
_exptl_absorpt_correction_T_max 1.00000
_exptl_absorpt_correction_T_min 0.30736
_exptl_absorpt_correction_type multi-scan
_exptl_absorpt_process_details
;
CrysAlisPro 1.171.39.44a (Rigaku Oxford Diffraction, 2018)
Empirical absorption correction using spherical harmonics,
 implemented in SCALE3 ABSPACK scaling algorithm.
;
_exptl_crystal_colour colourless
_exptl_crystal_colour_primary colourless
_exptl_crystal_density_diffrn 1.429
_exptl_crystal_description block
_exptl_crystal_F_000 504
_exptl_crystal_size_max 0.36
_exptl_crystal_size_mid 0.26
_exptl_crystal_size_min 0.18
_refine_diff_density_max 0.340
_refine_diff_density_min -0.392
_refine_diff_density_rms 0.055
_refine_ls_extinction_method none
_refine_ls_goodness_of_fit_ref 1.047
_refine_ls_hydrogen_treatment constr
_refine_ls_matrix_type full
_refine_ls_number_parameters 137
_refine_ls_number_reflns 2314
_refine_ls_number_restraints 0
_refine_ls_restrained_S_all 1.047
_refine_ls_R_factor_all 0.0347
_refine_ls_R_factor_gt 0.0341
_refine_ls_shift/su_max 0.001
_refine_ls_shift/su_mean 0.000
_refine_ls_structure_factor_coef Fsqd
_refine_ls_weighting_details 'w=1/[\s^2^(Fo^2^)+(0.0593P)^2^+0.4768P] where P=(Fo^2^+2Fc^2^)/3'
_refine_ls_weighting_scheme calc
_refine_ls_wR_factor_gt 0.0964
_refine_ls_wR_factor_ref 0.0969
_reflns_Friedel_coverage 0.000
_reflns_number_gt 2252
_reflns_number_total 2314
_reflns_threshold_expression 'I > 2\s(I)'
_cod_data_source_file mz0c00164_si_002.cif
_cod_data_source_block dm3
_cod_depositor_comments 'Adding full bibliography for 4517498.cif.'
_cod_database_code 4517498
_shelx_shelxl_version_number 2014/7
_chemical_oxdiff_formula 'C20 H20 N2 O2 S'
_shelx_space_group_comment
;
The symmetry employed for this shelxl refinement is uniquely defined
by the following loop, which should always be used as a source of
symmetry information in preference to the above space-group names.
They are only intended as comments.
;
_reflns_odcompleteness_completeness 99.59
_reflns_odcompleteness_iscentric 1
_reflns_odcompleteness_theta 69.95
_olex2_refinement_description
;
The NHs were located in a difference map but placed at calculated positions for the refinement.

1. Fixed Uiso
 At 1.2 times of:
  All C(H,H) groups, All N(H) groups
 At 1.5 times of:
  All C(H,H,H) groups
2.a Secondary CH2 refined with riding coordinates:
 C2(H2A,H2B), C3(H3A,H3B), C4(H4A,H4B), C8(H8A,H8B), C10(H10A,H10B), C9(H9A,H9B)
2.b Aromatic/amide H refined with riding coordinates:
 N1(H1), N7(H7)
2.c Idealised Me refined as rotating group:
 C1(H1A,H1B,H1C)
;
_olex2_submission_special_instructions 'No special instructions were received'
_oxdiff_exptl_absorpt_empirical_details
;
Empirical correction (ABSPACK) includes:
- Absorption correction using spherical harmonics
- Frame scaling
;
_oxdiff_exptl_absorpt_empirical_full_max 2.578
_oxdiff_exptl_absorpt_empirical_full_min 0.764

loop_
_space_group_symop_operation_xyz
'x, y, z'
'-x, y+1/2, -z+1/2'
'-x, -y, -z'
'x, -y-1/2, z-1/2'

loop_
_atom_site_label
_atom_site_type_symbol
_atom_site_fract_x
_atom_site_fract_y
_atom_site_fract_z
_atom_site_U_iso_or_equiv
_atom_site_adp_type
_atom_site_occupancy
_atom_site_site_symmetry_order
_atom_site_calc_flag
_atom_site_refinement_flags_posn
_atom_site_refinement_flags_adp
_atom_site_refinement_flags_occupancy
_atom_site_disorder_assembly
_atom_site_disorder_group
S1 S 0.92353(4) 0.37203(2) 0.79707(4) 0.01836(13) Uani 1 1 d . . . . .
O1B O 0.74329(13) 0.37544(6) 0.81597(13) 0.0262(2) Uani 1 1 d . . . . .
O1A O 0.96962(13) 0.44648(6) 0.72394(13) 0.0277(2) Uani 1 1 d . . . . .
O1C O 0.95955(15) 0.29791(6) 0.72069(12) 0.0302(3) Uani 1 1 d . . . . .
N1 N 0.73727(14) 0.57858(7) 0.61950(14) 0.0221(3) Uani 1 1 d . . . . .
H1 H 0.8020 0.5342 0.6426 0.027 Uiso 1 1 calc R . . . .
N5 N 0.47668(15) 0.64637(7) 0.61902(14) 0.0221(3) Uani 1 1 d . . . . .
N7 N 0.54171(15) 0.52050(7) 0.74227(14) 0.0236(3) Uani 1 1 d . . . . .
H7 H 0.6202 0.4819 0.7766 0.028 Uiso 1 1 calc R . . . .
C6 C 0.58420(16) 0.58224(8) 0.65923(15) 0.0183(3) Uani 1 1 d . . . . .
C2 C 0.80202(19) 0.64546(9) 0.53899(17) 0.0255(3) Uani 1 1 d . . . . .
H2A H 0.8834 0.6240 0.4789 0.031 Uiso 1 1 calc R . . . .
H2B H 0.8669 0.6856 0.6163 0.031 Uiso 1 1 calc R . . . .
C3 C 0.6446(2) 0.68611(9) 0.42916(16) 0.0262(3) Uani 1 1 d . . . . .
H3A H 0.6844 0.7344 0.3796 0.031 Uiso 1 1 calc R . . . .
H3B H 0.5880 0.6474 0.3452 0.031 Uiso 1 1 calc R . . . .
C4 C 0.5127(2) 0.71241(8) 0.51883(17) 0.0273(3) Uani 1 1 d . . . . .
H4A H 0.5594 0.7604 0.5845 0.033 Uiso 1 1 calc R . . . .
H4B H 0.4013 0.7288 0.4439 0.033 Uiso 1 1 calc R . . . .
C8 C 0.3701(2) 0.51476(9) 0.77802(19) 0.0292(3) Uani 1 1 d . . . . .
H8A H 0.3800 0.4815 0.8736 0.035 Uiso 1 1 calc R . . . .
H8B H 0.2844 0.4879 0.6903 0.035 Uiso 1 1 calc R . . . .
C10 C 0.3072(2) 0.65200(10) 0.66132(18) 0.0306(3) Uani 1 1 d . . . . .
H10A H 0.2111 0.6340 0.5715 0.037 Uiso 1 1 calc R . . . .
H10B H 0.2847 0.7096 0.6846 0.037 Uiso 1 1 calc R . . . .
C1 C 1.0627(2) 0.37040(9) 0.98923(18) 0.0274(3) Uani 1 1 d . . . . .
H1A H 1.0458 0.4206 1.0442 0.041 Uiso 1 1 calc GR . . . .
H1B H 1.1860 0.3666 0.9841 0.041 Uiso 1 1 calc GR . . . .
H1C H 1.0335 0.3230 1.0459 0.041 Uiso 1 1 calc GR . . . .
C9 C 0.3069(2) 0.59941(10) 0.80300(19) 0.0323(3) Uani 1 1 d . . . . .
H9A H 0.3853 0.6238 0.8980 0.039 Uiso 1 1 calc R . . . .
H9B H 0.1861 0.5967 0.8184 0.039 Uiso 1 1 calc R . . . .

loop_
_atom_site_aniso_label
_atom_site_aniso_U_11
_atom_site_aniso_U_22
_atom_site_aniso_U_33
_atom_site_aniso_U_23
_atom_site_aniso_U_13
_atom_site_aniso_U_12
S1 0.0184(2) 0.01667(19) 0.01993(19) 0.00279(10) 0.00476(13) 0.00202(10)
O1B 0.0192(5) 0.0255(5) 0.0339(6) 0.0058(4) 0.0068(4) 0.0006(3)
O1A 0.0253(5) 0.0230(5) 0.0361(6) 0.0109(4) 0.0103(4) 0.0026(4)
O1C 0.0419(6) 0.0234(5) 0.0267(5) -0.0011(4) 0.0114(4) 0.0060(4)
N1 0.0192(5) 0.0203(5) 0.0272(6) 0.0042(4) 0.0065(4) 0.0019(4)
N5 0.0230(6) 0.0193(5) 0.0236(6) 0.0007(4) 0.0054(5) 0.0048(4)
N7 0.0198(5) 0.0201(5) 0.0318(6) 0.0046(5) 0.0079(5) 0.0013(4)
C6 0.0182(6) 0.0176(6) 0.0175(6) -0.0024(5) 0.0016(5) -0.0006(5)
C2 0.0254(7) 0.0271(7) 0.0239(7) 0.0005(5) 0.0063(5) -0.0089(5)
C3 0.0338(7) 0.0229(7) 0.0197(6) 0.0014(5) 0.0028(5) -0.0082(6)
C4 0.0379(8) 0.0168(6) 0.0236(7) 0.0020(5) 0.0013(6) 0.0025(5)
C8 0.0264(7) 0.0305(8) 0.0341(8) -0.0034(6) 0.0140(6) -0.0065(6)
C10 0.0254(7) 0.0375(8) 0.0291(7) -0.0039(6) 0.0074(6) 0.0125(6)
C1 0.0243(7) 0.0316(8) 0.0233(7) 0.0017(5) 0.0005(6) 0.0032(5)
C9 0.0319(7) 0.0371(9) 0.0315(8) -0.0073(6) 0.0149(6) 0.0007(6)

loop_
_atom_type_symbol
_atom_type_description
_atom_type_scat_dispersion_real
_atom_type_scat_dispersion_imag
_atom_type_scat_source
C C 0.0181 0.0091 'International Tables Vol C Tables 4.2.6.8 and 6.1.1.4'
H H 0.0000 0.0000 'International Tables Vol C Tables 4.2.6.8 and 6.1.1.4'
N N 0.0311 0.0180 'International Tables Vol C Tables 4.2.6.8 and 6.1.1.4'
O O 0.0492 0.0322 'International Tables Vol C Tables 4.2.6.8 and 6.1.1.4'
S S 0.3331 0.5567 'International Tables Vol C Tables 4.2.6.8 and 6.1.1.4'

loop_
_geom_angle_atom_site_label_1
_geom_angle_atom_site_label_2
_geom_angle_atom_site_label_3
_geom_angle
_geom_angle_site_symmetry_1
_geom_angle_site_symmetry_3
_geom_angle_publ_flag
O1B S1 O1A 111.71(6) . . ?
O1B S1 C1 105.73(7) . . ?
O1A S1 C1 105.87(7) . . ?
O1C S1 O1B 113.01(6) . . ?
O1C S1 O1A 113.13(6) . . ?
O1C S1 C1 106.70(7) . . ?
C6 N1 H1 118.7 . . ?
C6 N1 C2 122.60(11) . . ?
C2 N1 H1 118.7 . . ?
C6 N5 C4 122.28(12) . . ?
C6 N5 C10 122.08(12) . . ?
C4 N5 C10 115.45(11) . . ?
C6 N7 H7 118.8 . . ?
C6 N7 C8 122.45(12) . . ?
C8 N7 H7 118.8 . . ?
N1 C6 N5 120.95(12) . . ?
N1 C6 N7 118.30(11) . . ?
N5 C6 N7 120.74(12) . . ?
N1 C2 H2A 110.1 . . ?
N1 C2 H2B 110.1 . . ?
N1 C2 C3 108.23(11) . . ?
H2A C2 H2B 108.4 . . ?
C3 C2 H2A 110.1 . . ?
C3 C2 H2B 110.1 . . ?
C2 C3 H3A 109.6 . . ?
C2 C3 H3B 109.6 . . ?
H3A C3 H3B 108.2 . . ?
C4 C3 C2 110.07(12) . . ?
C4 C3 H3A 109.6 . . ?
C4 C3 H3B 109.6 . . ?
N5 C4 C3 111.43(11) . . ?
N5 C4 H4A 109.3 . . ?
N5 C4 H4B 109.3 . . ?
C3 C4 H4A 109.3 . . ?
C3 C4 H4B 109.3 . . ?
H4A C4 H4B 108.0 . . ?
N7 C8 H8A 109.9 . . ?
N7 C8 H8B 109.9 . . ?
N7 C8 C9 109.08(12) . . ?
H8A C8 H8B 108.3 . . ?
C9 C8 H8A 109.9 . . ?
C9 C8 H8B 109.9 . . ?
N5 C10 H10A 109.4 . . ?
N5 C10 H10B 109.4 . . ?
N5 C10 C9 111.25(12) . . ?
H10A C10 H10B 108.0 . . ?
C9 C10 H10A 109.4 . . ?
C9 C10 H10B 109.4 . . ?
S1 C1 H1A 109.5 . . ?
S1 C1 H1B 109.5 . . ?
S1 C1 H1C 109.5 . . ?
H1A C1 H1B 109.5 . . ?
H1A C1 H1C 109.5 . . ?
H1B C1 H1C 109.5 . . ?
C8 C9 C10 109.42(12) . . ?
C8 C9 H9A 109.8 . . ?
C8 C9 H9B 109.8 . . ?
C10 C9 H9A 109.8 . . ?
C10 C9 H9B 109.8 . . ?
H9A C9 H9B 108.2 . . ?

loop_
_geom_bond_atom_site_label_1
_geom_bond_atom_site_label_2
_geom_bond_distance
_geom_bond_site_symmetry_2
_geom_bond_publ_flag
S1 O1B 1.4634(10) . ?
S1 O1A 1.4652(10) . ?
S1 O1C 1.4491(10) . ?
S1 C1 1.7694(15) . ?
N1 H1 0.8800 . ?
N1 C6 1.3321(17) . ?
N1 C2 1.4629(17) . ?
N5 C6 1.3362(17) . ?
N5 C4 1.4674(18) . ?
N5 C10 1.4688(18) . ?
N7 H7 0.8800 . ?
N7 C6 1.3380(17) . ?
N7 C8 1.4589(17) . ?
C2 H2A 0.9900 . ?
C2 H2B 0.9900 . ?
C2 C3 1.516(2) . ?
C3 H3A 0.9900 . ?
C3 H3B 0.9900 . ?
C3 C4 1.513(2) . ?
C4 H4A 0.9900 . ?
C4 H4B 0.9900 . ?
C8 H8A 0.9900 . ?
C8 H8B 0.9900 . ?
C8 C9 1.506(2) . ?
C10 H10A 0.9900 . ?
C10 H10B 0.9900 . ?
C10 C9 1.518(2) . ?
C1 H1A 0.9800 . ?
C1 H1B 0.9800 . ?
C1 H1C 0.9800 . ?
C9 H9A 0.9900 . ?
C9 H9B 0.9900 . ?

loop_
_geom_hbond_atom_site_label_D
_geom_hbond_atom_site_label_H
_geom_hbond_atom_site_label_A
_geom_hbond_distance_DH
_geom_hbond_distance_HA
_geom_hbond_distance_DA
_geom_hbond_angle_DHA
_geom_hbond_site_symmetry_A
N1 H1 O1A 0.88 1.96 2.8262(15) 170.2 .
N7 H7 O1B 0.88 1.98 2.8339(15) 163.6 .
C1 H1C O1C 0.98 2.66 3.6376(19) 175.3 4_566
